data_4063966
loop_
_publ_author_name
'Takemoto, Shin'
'Honma, Takashi'
'Matsuzaka, Hiroyuki'

_publ_section_title
;
 Dinuclear Cp*Co Amido and Alkoxo Complexes: Synthesis, Structures, and
 Reactivity
;
_journal_issue 5
_journal_name_full Organometallics
_journal_page_first 1013
_journal_paper_doi 10.1021/om101065z
_journal_volume 30
_journal_year 2011
_chemical_formula_sum 'C30 H50 Co2 N2 O4'
_chemical_formula_weight 620.58
_chemical_name_systematic
; 
 ? 
;
_space_group_IT_number 14
_symmetry_cell_setting monoclinic
_symmetry_space_group_name_Hall '-P 2yab'
_symmetry_space_group_name_H-M 'P 1 21/a 1'
_atom_sites_solution_hydrogens geom
_atom_sites_solution_primary direct
_atom_sites_solution_secondary difmap
_audit_creation_method SHELXL-97
_cell_angle_alpha 90.00
_cell_angle_beta 102.033(13)
_cell_angle_gamma 90.00
_cell_formula_units_Z 4
_cell_length_a 16.742(6)
_cell_length_b 11.467(3)
_cell_length_c 18.309(5)
_cell_measurement_temperature 296(2)
_cell_volume 3437.7(18)
_computing_cell_refinement 'rigaku process auto'
_computing_data_collection 'rigaku process auto'
_computing_data_reduction 'rigaku process auto'
_computing_structure_refinement 'SHELXL-97 (Sheldrick, 1997)'
_computing_structure_solution 'SHELXS-97 (Sheldrick, 1990)'
_diffrn_ambient_temperature 296(2)
_diffrn_measured_fraction_theta_full 0.995
_diffrn_measured_fraction_theta_max 0.995
_diffrn_measurement_device_type 'rigaku r-axis rapid'
_diffrn_radiation_monochromator graphite
_diffrn_radiation_source 'fine-focus sealed tube'
_diffrn_radiation_type MoK\a
_diffrn_radiation_wavelength 0.71075
_diffrn_reflns_av_R_equivalents 0.0321
_diffrn_reflns_av_sigmaI/netI 0.0294
_diffrn_reflns_limit_h_max 21
_diffrn_reflns_limit_h_min -21
_diffrn_reflns_limit_k_max 14
_diffrn_reflns_limit_k_min -14
_diffrn_reflns_limit_l_max 23
_diffrn_reflns_limit_l_min -23
_diffrn_reflns_number 31202
_diffrn_reflns_theta_full 27.48
_diffrn_reflns_theta_max 27.48
_diffrn_reflns_theta_min 3.00
_exptl_absorpt_coefficient_mu 0.997
_exptl_absorpt_correction_T_max 0.8256
_exptl_absorpt_correction_T_min 0.5862
_exptl_absorpt_correction_type empirical
_exptl_absorpt_process_details abscor
_exptl_crystal_colour green
_exptl_crystal_density_diffrn 1.199
_exptl_crystal_density_method 'not measured'
_exptl_crystal_description block
_exptl_crystal_F_000 1320
_exptl_crystal_size_max 0.60
_exptl_crystal_size_mid 0.40
_exptl_crystal_size_min 0.20
_refine_diff_density_max 0.449
_refine_diff_density_min -0.209
_refine_diff_density_rms 0.069
_refine_ls_extinction_method none
_refine_ls_goodness_of_fit_ref 1.016
_refine_ls_hydrogen_treatment constr
_refine_ls_matrix_type full
_refine_ls_number_parameters 343
_refine_ls_number_reflns 7834
_refine_ls_number_restraints 0
_refine_ls_restrained_S_all 1.016
_refine_ls_R_factor_all 0.0580
_refine_ls_R_factor_gt 0.0404
_refine_ls_shift/su_max 0.001
_refine_ls_shift/su_mean 0.000
_refine_ls_structure_factor_coef Fsqd
_refine_ls_weighting_details 'calc w=1/[\s^2^(Fo^2^)+(0.0769P)^2^+0.4813P] where P=(Fo^2^+2Fc^2^)/3'
_refine_ls_weighting_scheme calc
_refine_ls_wR_factor_gt 0.1141
_refine_ls_wR_factor_ref 0.1256
_reflns_number_gt 5869
_reflns_number_total 7834
_reflns_threshold_expression >2sigma(I)
_cod_data_source_file om101065z_si_001.cif
_cod_data_source_block 3
_cod_depositor_comments
;
The following automatic conversions were performed:
'_atom_site_symetry_multiplicity' tag replaced with
'_atom_site_symmetry_multiplicity'.

Automatic conversion script
Id: cif_correct_tags 1440 2010-10-19 06:21:57Z saulius 
;
_cod_original_cell_volume 3438.0(18)
_cod_original_sg_symbol_H-M P21/a
_cod_database_code 4063966

loop_
_symmetry_equiv_pos_as_xyz
'x, y, z'
'-x+1/2, y+1/2, -z'
'-x, -y, -z'
'x-1/2, -y-1/2, z'

loop_
_atom_site_label
_atom_site_type_symbol
_atom_site_fract_x
_atom_site_fract_y
_atom_site_fract_z
_atom_site_U_iso_or_equiv
_atom_site_adp_type
_atom_site_occupancy
_atom_site_symmetry_multiplicity
_atom_site_calc_flag
_atom_site_refinement_flags
Co1 Co 0.326511(17) 0.94618(2) 0.304157(15) 0.03755(10) Uani 1 1 d .
Co2 Co 0.460877(17) 0.95367(2) 0.273609(15) 0.03942(10) Uani 1 1 d .
O1 O 0.31289(15) 0.96414(19) 0.11131(11) 0.0784(6) Uani 1 1 d .
O2 O 0.30581(18) 1.15696(19) 0.13513(10) 0.0948(8) Uani 1 1 d .
O3 O 0.46459(14) 1.13011(14) 0.46433(9) 0.0728(6) Uani 1 1 d .
O4 O 0.41822(13) 1.19180(13) 0.34762(9) 0.0653(5) Uani 1 1 d .
N1 N 0.36289(12) 1.04124(15) 0.22853(10) 0.0436(4) Uani 1 1 d .
H1 H 0.3693 1.1158 0.2458 0.052 Uiso 1 1 calc R
N2 N 0.43047(10) 0.99824(14) 0.36875(9) 0.0376(4) Uani 1 1 d .
H2 H 0.4488 0.9439 0.4045 0.045 Uiso 1 1 calc R
C1 C 0.32607(18) 1.0455(2) 0.15388(14) 0.0577(6) Uani 1 1 d .
C2 C 0.2667(4) 1.1890(4) 0.0579(2) 0.1276(18) Uani 1 1 d .
C3 C 0.1849(4) 1.1325(7) 0.0363(3) 0.198(3) Uani 1 1 d .
H3A H 0.1916 1.0500 0.0312 0.296 Uiso 1 1 calc R
H3B H 0.1561 1.1642 -0.0103 0.296 Uiso 1 1 calc R
H3C H 0.1542 1.1470 0.0742 0.296 Uiso 1 1 calc R
C4 C 0.3233(4) 1.1569(5) 0.0063(2) 0.175(3) Uani 1 1 d .
H4A H 0.3749 1.1953 0.0226 0.263 Uiso 1 1 calc R
H4B H 0.2994 1.1811 -0.0437 0.263 Uiso 1 1 calc R
H4C H 0.3314 1.0740 0.0072 0.263 Uiso 1 1 calc R
C5 C 0.2573(5) 1.3200(5) 0.0660(3) 0.231(4) Uani 1 1 d .
H5A H 0.3103 1.3552 0.0800 0.347 Uiso 1 1 calc R
H5B H 0.2267 1.3354 0.1038 0.347 Uiso 1 1 calc R
H5C H 0.2290 1.3520 0.0193 0.347 Uiso 1 1 calc R
C6 C 0.43990(13) 1.10827(17) 0.39902(12) 0.0410(4) Uani 1 1 d .
C7 C 0.41896(18) 1.31616(19) 0.36523(15) 0.0599(6) Uani 1 1 d .
C8 C 0.3575(3) 1.3403(3) 0.4115(3) 0.1244(17) Uani 1 1 d .
H8A H 0.3047 1.3145 0.3854 0.187 Uiso 1 1 calc R
H8B H 0.3558 1.4225 0.4209 0.187 Uiso 1 1 calc R
H8C H 0.3723 1.2993 0.4581 0.187 Uiso 1 1 calc R
C9 C 0.3938(3) 1.3706(3) 0.28827(19) 0.1169(17) Uani 1 1 d .
H9A H 0.3396 1.3455 0.2656 0.175 Uiso 1 1 calc R
H9B H 0.4311 1.3465 0.2578 0.175 Uiso 1 1 calc R
H9C H 0.3948 1.4540 0.2928 0.175 Uiso 1 1 calc R
C10 C 0.5022(3) 1.3546(3) 0.4028(3) 0.1221(17) Uani 1 1 d .
H10A H 0.5398 1.3384 0.3711 0.183 Uiso 1 1 calc R
H10B H 0.5188 1.3133 0.4491 0.183 Uiso 1 1 calc R
H10C H 0.5017 1.4368 0.4124 0.183 Uiso 1 1 calc R
C11 C 0.20090(15) 0.9602(2) 0.28961(14) 0.0544(6) Uani 1 1 d .
C12 C 0.22113(17) 0.8564(3) 0.25475(15) 0.0650(7) Uani 1 1 d .
C13 C 0.26821(17) 0.7865(2) 0.31168(19) 0.0661(7) Uani 1 1 d .
C14 C 0.27959(15) 0.8484(2) 0.37929(15) 0.0574(6) Uani 1 1 d .
C15 C 0.23543(15) 0.95550(19) 0.36518(13) 0.0490(5) Uani 1 1 d .
C16 C 0.1908(2) 0.8186(4) 0.17592(19) 0.1213(17) Uani 1 1 d .
H16A H 0.2316 0.7715 0.1603 0.182 Uiso 1 1 calc R
H16B H 0.1797 0.8859 0.1443 0.182 Uiso 1 1 calc R
H16C H 0.1417 0.7739 0.1724 0.182 Uiso 1 1 calc R
C17 C 0.2979(3) 0.6640(3) 0.3000(3) 0.134(2) Uani 1 1 d .
H17A H 0.3382 0.6409 0.3430 0.201 Uiso 1 1 calc R
H17B H 0.3216 0.6628 0.2566 0.201 Uiso 1 1 calc R
H17C H 0.2527 0.6108 0.2931 0.201 Uiso 1 1 calc R
C18 C 0.3251(2) 0.8073(4) 0.4541(2) 0.1035(13) Uani 1 1 d .
H18A H 0.2869 0.7889 0.4849 0.155 Uiso 1 1 calc R
H18B H 0.3614 0.8676 0.4774 0.155 Uiso 1 1 calc R
H18C H 0.3561 0.7389 0.4479 0.155 Uiso 1 1 calc R
C19 C 0.2283(2) 1.0462(3) 0.42324(18) 0.0833(10) Uani 1 1 d .
H19A H 0.2138 1.1199 0.3992 0.125 Uiso 1 1 calc R
H19B H 0.2797 1.0534 0.4579 0.125 Uiso 1 1 calc R
H19C H 0.1870 1.0230 0.4496 0.125 Uiso 1 1 calc R
C20 C 0.1502(2) 1.0582(3) 0.2495(2) 0.1019(13) Uani 1 1 d .
H20A H 0.0942 1.0476 0.2527 0.153 Uiso 1 1 calc R
H20B H 0.1544 1.0586 0.1980 0.153 Uiso 1 1 calc R
H20C H 0.1697 1.1311 0.2722 0.153 Uiso 1 1 calc R
C21 C 0.50218(16) 0.8167(3) 0.21812(16) 0.0663(7) Uani 1 1 d .
C22 C 0.53755(16) 0.8105(2) 0.29320(16) 0.0617(6) Uani 1 1 d .
C23 C 0.58187(16) 0.9156(3) 0.31282(15) 0.0659(7) Uani 1 1 d .
C24 C 0.57538(17) 0.9855(3) 0.24942(19) 0.0683(7) Uani 1 1 d .
C25 C 0.52379(19) 0.9243(3) 0.18979(15) 0.0739(9) Uani 1 1 d .
C26 C 0.4519(2) 0.7229(4) 0.1722(3) 0.1329(19) Uani 1 1 d .
H26A H 0.4484 0.6563 0.2031 0.199 Uiso 1 1 calc R
H26B H 0.4774 0.7005 0.1319 0.199 Uiso 1 1 calc R
H26C H 0.3981 0.7521 0.1522 0.199 Uiso 1 1 calc R
C27 C 0.5338(2) 0.7121(3) 0.3464(2) 0.1151(15) Uani 1 1 d .
H27A H 0.4991 0.6516 0.3211 0.173 Uiso 1 1 calc R
H27B H 0.5123 0.7402 0.3878 0.173 Uiso 1 1 calc R
H27C H 0.5878 0.6816 0.3644 0.173 Uiso 1 1 calc R
C28 C 0.6295(2) 0.9424(4) 0.3897(2) 0.1188(17) Uani 1 1 d .
H28A H 0.6786 0.8965 0.3997 0.178 Uiso 1 1 calc R
H28B H 0.5971 0.9241 0.4257 0.178 Uiso 1 1 calc R
H28C H 0.6435 1.0237 0.3931 0.178 Uiso 1 1 calc R
C29 C 0.6145(3) 1.1024(4) 0.2440(3) 0.146(2) Uani 1 1 d .
H29A H 0.6195 1.1432 0.2905 0.220 Uiso 1 1 calc R
H29B H 0.5812 1.1471 0.2047 0.220 Uiso 1 1 calc R
H29C H 0.6677 1.0915 0.2332 0.220 Uiso 1 1 calc R
C30 C 0.5038(3) 0.9636(5) 0.1100(2) 0.147(2) Uani 1 1 d .
H30A H 0.5467 0.9400 0.0856 0.221 Uiso 1 1 calc R
H30B H 0.4988 1.0469 0.1082 0.221 Uiso 1 1 calc R
H30C H 0.4533 0.9289 0.0851 0.221 Uiso 1 1 calc R

loop_
_atom_site_aniso_label
_atom_site_aniso_U_11
_atom_site_aniso_U_22
_atom_site_aniso_U_33
_atom_site_aniso_U_23
_atom_site_aniso_U_13
_atom_site_aniso_U_12
Co1 0.03566(17) 0.03733(15) 0.04071(16) 0.00000(11) 0.01033(12) 0.00017(10)
Co2 0.03794(17) 0.04262(17) 0.03967(16) -0.00092(11) 0.01262(12) 0.00223(11)
O1 0.0958(17) 0.0857(14) 0.0470(10) -0.0048(10) -0.0006(10) 0.0000(11)
O2 0.148(2) 0.0793(14) 0.0515(11) 0.0251(10) 0.0077(12) 0.0336(14)
O3 0.1177(17) 0.0482(9) 0.0457(9) -0.0062(8) 0.0018(10) 0.0040(10)
O4 0.1036(15) 0.0326(7) 0.0541(9) 0.0008(7) 0.0034(9) 0.0046(8)
N1 0.0478(11) 0.0440(9) 0.0382(9) 0.0049(7) 0.0068(8) 0.0037(7)
N2 0.0405(9) 0.0337(8) 0.0391(8) 0.0013(7) 0.0094(7) 0.0021(7)
C1 0.0640(17) 0.0651(15) 0.0434(12) 0.0129(11) 0.0098(11) 0.0097(12)
C2 0.186(5) 0.129(3) 0.0589(19) 0.040(2) 0.006(3) 0.056(4)
C3 0.172(6) 0.269(8) 0.119(4) 0.054(5) -0.046(4) 0.070(6)
C4 0.261(8) 0.198(6) 0.078(3) 0.076(3) 0.061(4) 0.047(5)
C5 0.411(12) 0.143(5) 0.117(4) 0.072(4) 0.004(5) 0.119(6)
C6 0.0414(11) 0.0379(10) 0.0451(11) -0.0009(9) 0.0126(9) 0.0003(8)
C7 0.0760(18) 0.0335(10) 0.0708(16) -0.0006(11) 0.0166(13) 0.0039(10)
C8 0.155(4) 0.076(2) 0.167(4) 0.024(2) 0.090(4) 0.048(3)
C9 0.198(5) 0.0463(16) 0.100(3) 0.0199(16) 0.017(3) 0.020(2)
C10 0.101(3) 0.0632(19) 0.186(4) 0.016(2) -0.008(3) -0.0291(19)
C11 0.0367(12) 0.0706(15) 0.0564(14) 0.0035(12) 0.0106(10) 0.0028(10)
C12 0.0528(15) 0.0833(18) 0.0629(15) -0.0256(14) 0.0216(12) -0.0204(13)
C13 0.0542(15) 0.0416(12) 0.113(2) -0.0095(14) 0.0421(15) -0.0120(10)
C14 0.0447(13) 0.0610(14) 0.0676(15) 0.0183(12) 0.0145(11) -0.0075(11)
C15 0.0435(13) 0.0558(13) 0.0513(12) -0.0062(10) 0.0183(10) -0.0067(9)
C16 0.093(3) 0.198(4) 0.080(2) -0.066(3) 0.033(2) -0.071(3)
C17 0.113(3) 0.0469(16) 0.274(6) -0.018(2) 0.114(4) -0.0111(18)
C18 0.075(2) 0.133(3) 0.101(2) 0.070(2) 0.0145(18) -0.008(2)
C19 0.087(2) 0.095(2) 0.079(2) -0.0275(17) 0.0415(18) -0.0116(17)
C20 0.065(2) 0.133(3) 0.107(3) 0.038(2) 0.0141(19) 0.035(2)
C21 0.0516(15) 0.0754(17) 0.0768(18) -0.0305(15) 0.0246(13) 0.0038(12)
C22 0.0521(15) 0.0629(14) 0.0758(17) 0.0029(13) 0.0267(13) 0.0186(12)
C23 0.0381(13) 0.100(2) 0.0605(14) -0.0171(15) 0.0131(11) 0.0127(13)
C24 0.0519(16) 0.0692(16) 0.093(2) -0.0037(16) 0.0375(15) -0.0081(13)
C25 0.0645(18) 0.114(2) 0.0515(14) 0.0090(15) 0.0316(13) 0.0282(17)
C26 0.085(3) 0.146(4) 0.174(4) -0.113(3) 0.039(3) -0.015(2)
C27 0.105(3) 0.100(3) 0.154(4) 0.061(3) 0.060(3) 0.053(2)
C28 0.052(2) 0.222(5) 0.077(2) -0.047(3) 0.0001(16) 0.018(2)
C29 0.113(4) 0.102(3) 0.254(6) -0.001(4) 0.106(4) -0.033(3)
C30 0.118(4) 0.272(7) 0.065(2) 0.039(3) 0.050(2) 0.061(4)

loop_
_atom_type_symbol
_atom_type_description
_atom_type_scat_dispersion_real
_atom_type_scat_dispersion_imag
_atom_type_scat_source
C C 0.0033 0.0016 'International Tables Vol C Tables 4.2.6.8 and 6.1.1.4'
H H 0.0000 0.0000 'International Tables Vol C Tables 4.2.6.8 and 6.1.1.4'
N N 0.0061 0.0033 'International Tables Vol C Tables 4.2.6.8 and 6.1.1.4'
O O 0.0106 0.0060 'International Tables Vol C Tables 4.2.6.8 and 6.1.1.4'
Co Co 0.3494 0.9721 'International Tables Vol C Tables 4.2.6.8 and 6.1.1.4'

loop_
_geom_angle_atom_site_label_1
_geom_angle_atom_site_label_2
_geom_angle_atom_site_label_3
_geom_angle
N1 Co1 N2 83.70(7)
N1 Co1 C14 175.74(9)
N2 Co1 C14 100.12(9)
N1 Co1 C15 136.50(9)
N2 Co1 C15 108.43(9)
C14 Co1 C15 40.52(10)
N1 Co1 C11 108.87(9)
N2 Co1 C11 142.73(9)
C14 Co1 C11 66.94(10)
C15 Co1 C11 39.06(10)
N1 Co1 C12 109.21(10)
N2 Co1 C12 165.62(10)
C14 Co1 C12 67.22(11)
C15 Co1 C12 66.87(10)
C11 Co1 C12 40.14(10)
N1 Co1 C13 138.78(11)
N2 Co1 C13 126.01(10)
C14 Co1 C13 39.61(11)
C15 Co1 C13 66.68(10)
C11 Co1 C13 66.49(10)
C12 Co1 C13 39.70(12)
N1 Co1 Co2 51.52(6)
N2 Co1 Co2 52.17(5)
C14 Co1 Co2 132.47(7)
C15 Co1 Co2 160.51(7)
C11 Co1 Co2 158.74(7)
C12 Co1 Co2 131.25(7)
C13 Co1 Co2 120.85(7)
N1 Co2 N2 83.79(7)
N1 Co2 C23 159.85(11)
N2 Co2 C23 99.40(9)
N1 Co2 C25 106.48(10)
N2 Co2 C25 164.01(11)
C23 Co2 C25 66.75(11)
N1 Co2 C21 121.38(10)
N2 Co2 C21 143.33(10)
C23 Co2 C21 66.60(11)
C25 Co2 C21 40.09(12)
N1 Co2 C22 156.53(10)
N2 Co2 C22 108.43(9)
C23 Co2 C22 40.38(12)
C25 Co2 C22 66.72(11)
C21 Co2 C22 39.00(11)
N1 Co2 C24 123.22(11)
N2 Co2 C24 123.85(10)
C23 Co2 C24 39.42(12)
C25 Co2 C24 40.23(13)
C21 Co2 C24 67.19(11)
C22 Co2 C24 67.13(12)
N1 Co2 Co1 51.63(6)
N2 Co2 Co1 52.18(5)
C23 Co2 Co1 143.75(9)
C25 Co2 Co1 143.76(10)
C21 Co2 Co1 120.46(8)
C22 Co2 Co1 120.19(8)
C24 Co2 Co1 171.91(8)
C1 O2 C2 121.2(3)
C6 O4 C7 123.67(18)
C1 N1 Co2 126.86(16)
C1 N1 Co1 125.51(17)
Co2 N1 Co1 76.85(6)
C6 N2 Co2 124.24(13)
C6 N2 Co1 122.02(13)
Co2 N2 Co1 75.65(6)
O1 C1 O2 124.5(2)
O1 C1 N1 126.7(2)
O2 C1 N1 108.8(2)
O2 C2 C3 110.2(4)
O2 C2 C5 100.7(4)
C3 C2 C5 110.3(6)
O2 C2 C4 109.1(4)
C3 C2 C4 112.8(5)
C5 C2 C4 113.0(5)
O3 C6 O4 122.31(19)
O3 C6 N2 125.2(2)
O4 C6 N2 112.46(18)
O4 C7 C10 110.8(2)
O4 C7 C8 109.4(3)
C10 C7 C8 112.0(4)
O4 C7 C9 102.0(2)
C10 C7 C9 111.1(3)
C8 C7 C9 111.2(3)
C15 C11 C12 109.1(2)
C15 C11 C20 126.3(3)
C12 C11 C20 124.6(3)
C15 C11 Co1 70.56(14)
C12 C11 Co1 70.30(14)
C20 C11 Co1 125.1(2)
C13 C12 C11 106.9(2)
C13 C12 C16 124.9(3)
C11 C12 C16 127.7(3)
C13 C12 Co1 70.66(15)
C11 C12 Co1 69.56(14)
C16 C12 Co1 130.6(2)
C14 C13 C12 108.3(2)
C14 C13 C17 127.1(3)
C12 C13 C17 124.6(3)
C14 C13 Co1 68.67(13)
C12 C13 Co1 69.65(14)
C17 C13 Co1 129.0(2)
C13 C14 C15 107.8(2)
C13 C14 C18 126.6(3)
C15 C14 C18 125.5(3)
C13 C14 Co1 71.73(14)
C15 C14 Co1 70.46(13)
C18 C14 Co1 126.30(19)
C11 C15 C14 107.8(2)
C11 C15 C19 126.8(2)
C14 C15 C19 125.3(3)
C11 C15 Co1 70.38(14)
C14 C15 Co1 69.02(13)
C19 C15 Co1 126.15(18)
C22 C21 C25 108.7(3)
C22 C21 C26 126.3(3)
C25 C21 C26 124.9(3)
C22 C21 Co2 70.58(14)
C25 C21 Co2 69.79(15)
C26 C21 Co2 127.7(2)
C21 C22 C23 107.5(2)
C21 C22 C27 128.2(3)
C23 C22 C27 124.3(3)
C21 C22 Co2 70.41(15)
C23 C22 Co2 69.11(15)
C27 C22 Co2 127.0(2)
C24 C23 C22 109.3(2)
C24 C23 C28 126.7(3)
C22 C23 C28 124.0(3)
C24 C23 Co2 71.74(16)
C22 C23 Co2 70.51(15)
C28 C23 Co2 125.4(2)
C23 C24 C25 106.5(3)
C23 C24 C29 127.4(4)
C25 C24 C29 126.1(4)
C23 C24 Co2 68.84(15)
C25 C24 Co2 68.92(15)
C29 C24 Co2 127.0(2)
C21 C25 C24 108.0(2)
C21 C25 C30 126.7(4)
C24 C25 C30 125.1(4)
C21 C25 Co2 70.13(14)
C24 C25 Co2 70.85(15)
C30 C25 Co2 129.2(2)

loop_
_geom_bond_atom_site_label_1
_geom_bond_atom_site_label_2
_geom_bond_distance
Co1 N1 1.9567(18)
Co1 N2 1.9815(18)
Co1 C14 2.053(2)
Co1 C15 2.072(2)
Co1 C11 2.070(3)
Co1 C12 2.080(3)
Co1 C13 2.093(2)
Co1 Co2 2.4301(9)
Co2 N1 1.9537(19)
Co2 N2 1.9811(17)
Co2 C23 2.050(3)
Co2 C25 2.062(2)
Co2 C21 2.066(2)
Co2 C22 2.069(2)
Co2 C24 2.088(3)
O1 C1 1.206(3)
O2 C1 1.348(3)
O2 C2 1.475(4)
O3 C6 1.207(3)
O4 C6 1.339(3)
O4 C7 1.462(3)
N1 C1 1.378(3)
N2 C6 1.374(3)
C2 C3 1.493(8)
C2 C5 1.521(7)
C2 C4 1.517(7)
C7 C10 1.486(4)
C7 C8 1.489(4)
C7 C9 1.518(4)
C11 C15 1.385(3)
C11 C12 1.424(4)
C11 C20 1.505(4)
C12 C13 1.417(4)
C12 C16 1.491(4)
C13 C14 1.405(4)
C13 C17 1.520(4)
C14 C15 1.429(3)
C14 C18 1.498(4)
C15 C19 1.509(3)
C21 C22 1.380(4)
C21 C25 1.415(4)
C21 C26 1.509(4)
C22 C23 1.422(4)
C22 C27 1.500(4)
C23 C24 1.396(4)
C23 C28 1.499(4)
C24 C25 1.427(5)
C24 C29 1.505(5)
C25 C30 1.498(4)
